data_7024133
loop_
_publ_author_name
'H\"oller, Christoph J'
'Mai, Marit'
'Feldmann, Claus'
'M\"uller-Buschbaum, Klaus'

_publ_section_title
;
 The interaction of rare earth chlorides with 4,4'-bipyridine for the
 reversible formation of template based luminescent Ln-N-MOFs.
;
_journal_issue 2
_journal_name_full 'Dalton transactions (Cambridge, England : 2003)'
_journal_page_first 461
_journal_page_last 468
_journal_paper_doi 10.1039/b911460b
_journal_volume 39
_journal_year 2010
_chemical_formula_moiety 2-infinite[Sm2Cl6(C10H8N2)3](C10H8N2)2
_chemical_formula_sum 'C25 H20 Cl3 N5 Sm'
_chemical_formula_weight 647.16
_chemical_name_common
;2D-(Hexakis-chloro-tris-(4,4-bipyridino)-di-samarium(iii))-di-
4,4-bipridine
;
_chemical_name_systematic
;
2D-[Hexakis-chloro-tris-(4,4-bipyridino)-di-samarium(III)]-di-4,4-bipridine
;
_space_group_IT_number 2
_symmetry_cell_setting triclinic
_symmetry_space_group_name_Hall '-P 1'
_symmetry_space_group_name_H-M 'P -1'
_atom_sites_solution_hydrogens geom
_atom_sites_solution_primary direct
_atom_sites_solution_secondary difmap
_cell_angle_alpha 101.78(3)
_cell_angle_beta 103.71(3)
_cell_angle_gamma 100.21(3)
_cell_formula_units_Z 2
_cell_length_a 10.963(2)
_cell_length_b 10.985(2)
_cell_length_c 11.960(2)
_cell_measurement_temperature 173(2)
_cell_measurement_theta_max 53.96
_cell_measurement_theta_min 3.62
_cell_volume 1330.7(5)
_computing_cell_refinement 'STOE SOFTWARE'
_computing_data_collection 'STOE SOFTWARE'
_computing_data_reduction 'STOE SOFTWARE'
_computing_molecular_graphics POVRAY
_computing_structure_refinement 'SHELXL-97 (Sheldrick, 1997)'
_computing_structure_solution 'SHELXS-97 (Sheldrick, 1997)'
_diffrn_ambient_temperature 173(2)
_diffrn_measured_fraction_theta_full 0.985
_diffrn_measured_fraction_theta_max 0.985
_diffrn_measurement_device_type 'STOE IPDS 1'
_diffrn_measurement_method '1 deg phi scans'
_diffrn_radiation_monochromator graphite
_diffrn_radiation_source 'fine-focus sealed tube'
_diffrn_radiation_type MoK\a
_diffrn_radiation_wavelength 0.71073
_diffrn_reflns_av_R_equivalents 0.0771
_diffrn_reflns_av_sigmaI/netI 0.0454
_diffrn_reflns_limit_h_max 13
_diffrn_reflns_limit_h_min -13
_diffrn_reflns_limit_k_max 13
_diffrn_reflns_limit_k_min -13
_diffrn_reflns_limit_l_max 15
_diffrn_reflns_limit_l_min -15
_diffrn_reflns_number 20585
_diffrn_reflns_theta_full 26.98
_diffrn_reflns_theta_max 26.98
_diffrn_reflns_theta_min 1.81
_exptl_absorpt_coefficient_mu 2.530
_exptl_absorpt_correction_T_max 0.7561
_exptl_absorpt_correction_T_min 0.6182
_exptl_absorpt_correction_type numerical
_exptl_crystal_colour orange
_exptl_crystal_density_diffrn 1.615
_exptl_crystal_density_method 'not measured'
_exptl_crystal_description 'square pillar'
_exptl_crystal_F_000 636
_exptl_crystal_size_max 0.22
_exptl_crystal_size_mid 0.14
_exptl_crystal_size_min 0.12
_refine_diff_density_max 3.031
_refine_diff_density_min -2.786
_refine_diff_density_rms 0.192
_refine_ls_extinction_method none
_refine_ls_goodness_of_fit_ref 1.111
_refine_ls_hydrogen_treatment constr
_refine_ls_matrix_type full
_refine_ls_number_parameters 307
_refine_ls_number_reflns 5700
_refine_ls_number_restraints 0
_refine_ls_restrained_S_all 1.111
_refine_ls_R_factor_all 0.0599
_refine_ls_R_factor_gt 0.0583
_refine_ls_shift/su_max 0.002
_refine_ls_shift/su_mean 0.000
_refine_ls_structure_factor_coef Fsqd
_refine_ls_weighting_details 'calc w=1/[\s^2^(Fo^2^)+(0.0387P)^2^+1.4052P] where P=(Fo^2^+2Fc^2^)/3'
_refine_ls_weighting_scheme calc
_refine_ls_wR_factor_gt 0.1419
_refine_ls_wR_factor_ref 0.1429
_reflns_number_gt 5504
_reflns_number_total 5700
_reflns_threshold_expression >2sigma(I)
_cod_data_source_file b911460b.txt
_cod_data_source_block 3
_cod_original_sg_symbol_H-M P-1
_cod_database_code 7024133

loop_
_symmetry_equiv_pos_as_xyz
'x, y, z'
'-x, -y, -z'

loop_
_atom_site_label
_atom_site_type_symbol
_atom_site_fract_x
_atom_site_fract_y
_atom_site_fract_z
_atom_site_U_iso_or_equiv
_atom_site_adp_type
_atom_site_occupancy
_atom_site_symmetry_multiplicity
_atom_site_calc_flag
_atom_site_refinement_flags
Sm1 Sm 0.63329(3) 0.87022(3) 0.99536(3) 0.02072(12) Uani 1 1 d .
Cl4 Cl 0.48610(18) 0.69177(19) 1.05570(19) 0.0375(4) Uani 1 1 d .
N3 N 0.7948(6) 0.9216(6) 1.2043(5) 0.0291(13) Uani 1 1 d .
N1 N 0.5776(6) 0.7132(6) 0.7883(5) 0.0304(14) Uani 1 1 d .
Cl1 Cl 0.58846(18) 1.0816(2) 1.13804(15) 0.0369(5) Uani 1 1 d .
Cl2 Cl 0.80578(18) 1.01332(19) 0.92455(19) 0.0370(4) Uani 1 1 d .
N2 N 0.7884(6) 0.7132(6) 0.9958(6) 0.0297(13) Uani 1 1 d .
C13 C 0.9570(6) 0.9833(7) 1.4382(6) 0.044(2) Uani 1 1 d .
C3 C 0.5161(7) 0.5437(7) 0.5612(6) 0.046(2) Uani 1 1 d .
C6 C 0.9121(8) 0.7482(8) 0.9926(9) 0.044(2) Uani 1 1 d .
H6 H 0.9429 0.8332 0.9885 0.053 Uiso 1 1 calc R
C10 C 0.7501(8) 0.5919(8) 0.9981(9) 0.040(2) Uani 1 1 d .
H10 H 0.6635 0.5625 0.9989 0.048 Uiso 1 1 calc R
C7 C 0.9956(8) 0.6693(8) 0.9948(10) 0.046(2) Uani 1 1 d .
H7 H 1.0816 0.7007 0.9934 0.055 Uiso 1 1 calc R
C5 C 0.4635(10) 0.6299(10) 0.7387(8) 0.050(2) Uani 1 1 d .
H5 H 0.4016 0.6294 0.7825 0.060 Uiso 1 1 calc R
C15 C 0.7531(9) 0.8946(10) 1.2900(8) 0.050(2) Uani 1 1 d .
H15 H 0.6650 0.8513 1.2720 0.060 Uiso 1 1 calc R
C1 C 0.6566(10) 0.7159(9) 0.7194(8) 0.052(3) Uani 1 1 d .
H1 H 0.7353 0.7799 0.7482 0.063 Uiso 1 1 calc R
C14 C 0.8285(9) 0.9246(11) 1.4076(8) 0.052(3) Uani 1 1 d .
H14 H 0.7906 0.9043 1.4672 0.062 Uiso 1 1 calc R
C4 C 0.4290(10) 0.5440(10) 0.6277(8) 0.053(3) Uani 1 1 d .
H4 H 0.3464 0.4861 0.5977 0.063 Uiso 1 1 calc R
C8 C 0.9558(7) 0.5447(7) 0.9991(6) 0.042(2) Uani 1 1 d .
C9 C 0.8286(8) 0.5056(8) 0.9995(9) 0.042(2) Uani 1 1 d .
H9 H 0.7953 0.4201 1.0006 0.050 Uiso 1 1 calc R
N4 N 1.1175(10) 1.3721(10) 1.5215(11) 0.076(3) Uani 1 1 d .
C21 C 0.7284(10) 1.2516(10) 1.5495(8) 0.049(2) Uani 1 1 d .
C12 C 1.0036(10) 1.0071(11) 1.3444(9) 0.057(3) Uani 1 1 d .
H12 H 1.0925 1.0459 1.3595 0.068 Uiso 1 1 calc R
C22 C 0.6337(10) 1.1653(10) 1.4549(9) 0.054(3) Uani 1 1 d .
H22 H 0.6533 1.1268 1.3847 0.065 Uiso 1 1 calc R
C2 C 0.6327(10) 0.6331(9) 0.6102(8) 0.052(2) Uani 1 1 d .
H2 H 0.6961 0.6372 0.5682 0.062 Uiso 1 1 calc R
C18 C 0.8579(11) 1.2954(10) 1.5426(9) 0.055(3) Uani 1 1 d .
C11 C 0.9232(9) 0.9756(11) 1.2301(8) 0.055(3) Uani 1 1 d .
H11 H 0.9582 0.9919 1.1677 0.066 Uiso 1 1 calc R
C23 C 0.5063(12) 1.1358(12) 1.4660(11) 0.066(3) Uani 1 1 d .
H23 H 0.4418 1.0777 1.3998 0.079 Uiso 1 1 calc R
N5 N 0.4688(12) 1.1832(12) 1.5628(11) 0.083(3) Uani 1 1 d .
C17 C 0.8832(11) 1.2998(11) 1.4343(10) 0.060(3) Uani 1 1 d .
H17 H 0.8140 1.2782 1.3632 0.072 Uiso 1 1 calc R
C19 C 0.9654(12) 1.3270(11) 1.6441(11) 0.063(3) Uani 1 1 d .
H19 H 0.9547 1.3234 1.7200 0.076 Uiso 1 1 calc R
C25 C 0.6908(13) 1.3051(13) 1.6524(10) 0.067(3) Uani 1 1 d .
H25 H 0.7526 1.3659 1.7187 0.080 Uiso 1 1 calc R
C16 C 1.0108(13) 1.3362(12) 1.4313(13) 0.070(3) Uani 1 1 d .
H16 H 1.0225 1.3351 1.3549 0.084 Uiso 1 1 calc R
C20 C 1.0899(12) 1.3642(13) 1.6294(13) 0.074(3) Uani 1 1 d .
H20 H 1.1614 1.3858 1.6987 0.089 Uiso 1 1 calc R
C24 C 0.5631(14) 1.2676(15) 1.6545(12) 0.079(4) Uani 1 1 d .
H24 H 0.5410 1.3031 1.7242 0.095 Uiso 1 1 calc R

loop_
_atom_site_aniso_label
_atom_site_aniso_U_11
_atom_site_aniso_U_22
_atom_site_aniso_U_33
_atom_site_aniso_U_23
_atom_site_aniso_U_13
_atom_site_aniso_U_12
Sm1 0.01666(18) 0.02271(19) 0.01798(18) -0.00010(13) 0.00213(12) 0.00241(13)
Cl4 0.0300(9) 0.0350(10) 0.0450(11) 0.0080(8) 0.0150(8) -0.0016(8)
N3 0.026(3) 0.031(3) 0.026(3) 0.002(2) 0.005(2) 0.006(3)
N1 0.025(3) 0.033(3) 0.028(3) -0.002(3) 0.007(2) 0.005(3)
Cl1 0.0349(9) 0.0440(11) 0.0202(8) -0.0084(7) -0.0064(7) 0.0190(8)
Cl2 0.0292(9) 0.0308(9) 0.0499(11) 0.0083(8) 0.0157(8) 0.0010(7)
N2 0.019(3) 0.027(3) 0.040(4) 0.002(3) 0.004(2) 0.008(2)
C13 0.024(4) 0.030(4) 0.079(7) 0.023(4) 0.008(4) 0.005(3)
C3 0.022(4) 0.037(5) 0.081(7) 0.027(5) 0.011(4) 0.008(3)
C6 0.024(4) 0.030(4) 0.079(7) 0.023(4) 0.008(4) 0.005(3)
C10 0.031(4) 0.025(4) 0.070(6) 0.010(4) 0.023(4) 0.008(3)
C7 0.022(4) 0.037(5) 0.081(7) 0.027(5) 0.011(4) 0.008(3)
C5 0.047(5) 0.058(6) 0.040(5) -0.003(4) 0.017(4) 0.006(5)
C15 0.030(4) 0.071(7) 0.038(5) 0.018(4) 0.000(4) -0.008(4)
C1 0.062(6) 0.041(5) 0.038(5) -0.006(4) 0.016(4) -0.010(5)
C14 0.036(5) 0.082(7) 0.031(4) 0.029(5) -0.002(4) -0.004(5)
C4 0.049(5) 0.053(6) 0.042(5) -0.011(4) 0.021(4) -0.006(5)
C8 0.034(4) 0.025(4) 0.070(6) 0.009(4) 0.023(4) 0.007(3)
C9 0.034(4) 0.025(4) 0.070(6) 0.009(4) 0.023(4) 0.007(3)
N4 0.052(6) 0.070(7) 0.094(8) 0.000(6) 0.012(6) 0.022(5)
C21 0.052(5) 0.056(6) 0.036(5) 0.015(4) 0.013(4) 0.002(5)
C12 0.043(5) 0.079(7) 0.032(5) 0.013(5) 0.006(4) -0.003(5)
C22 0.058(6) 0.062(6) 0.037(5) 0.019(4) 0.012(4) -0.008(5)
C2 0.060(6) 0.047(5) 0.042(5) -0.002(4) 0.027(5) -0.004(5)
C18 0.070(7) 0.045(5) 0.044(5) 0.006(4) 0.017(5) 0.002(5)
C11 0.043(5) 0.079(7) 0.032(5) 0.013(5) 0.006(4) -0.003(5)
C23 0.058(7) 0.072(8) 0.070(8) 0.029(6) 0.017(6) 0.012(6)
N5 0.078(7) 0.102(9) 0.086(8) 0.046(7) 0.044(7) 0.014(7)
C17 0.061(7) 0.064(7) 0.058(6) 0.015(5) 0.027(5) 0.011(5)
C19 0.064(7) 0.062(7) 0.057(6) 0.011(5) 0.011(5) 0.013(6)
C25 0.075(8) 0.084(8) 0.048(6) 0.015(6) 0.028(6) 0.022(7)
C16 0.076(8) 0.065(7) 0.083(9) 0.024(6) 0.042(7) 0.023(6)
C20 0.056(7) 0.072(8) 0.086(9) 0.008(7) 0.016(6) 0.012(6)
C24 0.081(9) 0.109(11) 0.067(8) 0.027(8) 0.049(7) 0.027(8)

loop_
_atom_type_symbol
_atom_type_description
_atom_type_scat_dispersion_real
_atom_type_scat_dispersion_imag
_atom_type_scat_source
C C 0.0033 0.0016 'International Tables Vol C Tables 4.2.6.8 and 6.1.1.4'
H H 0.0000 0.0000 'International Tables Vol C Tables 4.2.6.8 and 6.1.1.4'
N N 0.0061 0.0033 'International Tables Vol C Tables 4.2.6.8 and 6.1.1.4'
Cl Cl 0.1484 0.1585 'International Tables Vol C Tables 4.2.6.8 and 6.1.1.4'
Sm Sm -0.1638 3.4418 'International Tables Vol C Tables 4.2.6.8 and 6.1.1.4'

loop_
_geom_angle_atom_site_label_1
_geom_angle_atom_site_label_2
_geom_angle_atom_site_label_3
_geom_angle
_geom_angle_site_symmetry_1
_geom_angle_site_symmetry_3
N1 Sm1 N3 139.7(2) . .
N1 Sm1 N2 69.4(2) . .
N3 Sm1 N2 70.3(2) . .
N1 Sm1 Cl4 87.54(16) . .
N3 Sm1 Cl4 88.43(15) . .
N2 Sm1 Cl4 84.17(15) . .
N1 Sm1 Cl2 86.10(15) . .
N3 Sm1 Cl2 90.27(15) . .
N2 Sm1 Cl2 84.69(15) . .
Cl4 Sm1 Cl2 168.56(6) . .
N1 Sm1 Cl1 74.71(15) . 2_677
N3 Sm1 Cl1 145.30(14) . 2_677
N2 Sm1 Cl1 143.68(14) . 2_677
Cl4 Sm1 Cl1 88.98(7) . 2_677
Cl2 Sm1 Cl1 98.48(7) . 2_677
N1 Sm1 Cl1 148.26(15) . .
N3 Sm1 Cl1 71.98(15) . .
N2 Sm1 Cl1 142.16(14) . .
Cl4 Sm1 Cl1 97.48(7) . .
Cl2 Sm1 Cl1 92.92(7) . .
Cl1 Sm1 Cl1 74.07(6) 2_677 .
C15 N3 C11 117.0(7) . .
C15 N3 Sm1 118.9(5) . .
C11 N3 Sm1 124.1(5) . .
C1 N1 C5 115.0(7) . .
C1 N1 Sm1 122.5(5) . .
C5 N1 Sm1 122.3(5) . .
Sm1 Cl1 Sm1 105.93(6) 2_677 .
C10 N2 C6 114.9(7) . .
C10 N2 Sm1 122.0(5) . .
C6 N2 Sm1 123.1(5) . .
C14 C13 C12 115.3(7) . .
C14 C13 C13 123.1(8) . 2_778
C12 C13 C13 121.6(8) . 2_778
C4 C3 C2 116.6(7) . .
C4 C3 C3 122.1(8) . 2_666
C2 C3 C3 121.2(8) . 2_666
N2 C6 C7 124.4(8) . .
N2 C10 C9 124.2(7) . .
C6 C7 C8 120.3(8) . .
N1 C5 C4 124.4(9) . .
N3 C15 C14 124.3(8) . .
N1 C1 C2 124.7(9) . .
C13 C14 C15 120.4(8) . .
C3 C4 C5 119.2(9) . .
C7 C8 C9 116.4(7) . .
C7 C8 C8 121.9(8) . 2_767
C9 C8 C8 121.7(8) . 2_767
C8 C9 C10 119.8(7) . .
C16 N4 C20 111.4(11) . .
C22 C21 C25 117.5(10) . .
C22 C21 C18 121.8(9) . .
C25 C21 C18 120.5(10) . .
C11 C12 C13 121.2(9) . .
C21 C22 C23 118.0(10) . .
C1 C2 C3 119.8(9) . .
C17 C18 C19 117.0(11) . .
C17 C18 C21 121.7(10) . .
C19 C18 C21 121.2(10) . .
N3 C11 C12 121.6(9) . .
N5 C23 C22 125.7(12) . .
C23 N5 C24 115.4(11) . .
C18 C17 C16 119.5(12) . .
C18 C19 C20 118.0(12) . .
C24 C25 C21 119.7(12) . .
N4 C16 C17 128.1(12) . .
N4 C20 C19 126.0(12) . .
N5 C24 C25 123.8(11) . .

loop_
_geom_bond_atom_site_label_1
_geom_bond_atom_site_label_2
_geom_bond_distance
_geom_bond_site_symmetry_2
Sm1 N1 2.578(6) .
Sm1 N3 2.583(6) .
Sm1 N2 2.628(6) .
Sm1 Cl4 2.641(2) .
Sm1 Cl2 2.648(2) .
Sm1 Cl1 2.774(2) 2_677
Sm1 Cl1 2.780(2) .
N3 C15 1.283(11) .
N3 C11 1.362(11) .
N1 C1 1.329(11) .
N1 C5 1.332(11) .
Cl1 Sm1 2.774(2) 2_677
N2 C10 1.333(10) .
N2 C6 1.355(10) .
C13 C14 1.368(11) .
C13 C12 1.390(12) .
C13 C13 1.486(13) 2_778
C3 C4 1.380(11) .
C3 C2 1.381(12) .
C3 C3 1.501(13) 2_666
C6 C7 1.367(12) .
C10 C9 1.389(11) .
C7 C8 1.377(11) .
C5 C4 1.386(12) .
C15 C14 1.390(12) .
C1 C2 1.368(12) .
C8 C9 1.385(10) .
C8 C8 1.497(14) 2_767
N4 C16 1.324(16) .
N4 C20 1.409(18) .
C21 C22 1.384(14) .
C21 C25 1.435(14) .
C21 C18 1.443(15) .
C12 C11 1.375(13) .
C22 C23 1.421(15) .
C18 C17 1.395(14) .
C18 C19 1.410(15) .
C23 N5 1.355(16) .
N5 C24 1.356(18) .
C17 C16 1.397(16) .
C19 C20 1.416(17) .
C25 C24 1.395(17) .
